data_7245350
loop_
_publ_author_name
'Fu, Yuanyuan'
'Zhu, Shengzhen'
'Zhao, Xueyan'
'Huang, Shenlin'

_publ_section_title
;
 Photoredox-catalyzed coupling of acyl oxime acetates with thiophenols to
 give arylthioesters in water at room temperature
;
_journal_issue 18
_journal_name_full 'Green Chemistry'
_journal_page_first 6849
_journal_page_last 6853
_journal_paper_doi 10.1039/D2GC02438A
_journal_volume 24
_journal_year 2022
_chemical_formula_moiety 'C15 H9 Cl2 N O S'
_chemical_formula_sum 'C15 H9 Cl2 N O S'
_chemical_formula_weight 322.19
_space_group_crystal_system monoclinic
_space_group_IT_number 14
_space_group_name_Hall '-P 2yn'
_space_group_name_H-M_alt 'P 1 21/n 1'
_atom_sites_solution_hydrogens geom
_atom_sites_solution_primary dual
_audit_creation_date 2020-07-16
_audit_creation_method
;
Olex2 1.3
(compiled 2020.02.04 svn.rd84adfe8 for OlexSys, GUI svn.r6032)
;
_audit_update_record
;
2022-05-27 deposited with the CCDC.	2022-08-16 downloaded from the CCDC.
;
_cell_angle_alpha 90
_cell_angle_beta 103.152(7)
_cell_angle_gamma 90
_cell_formula_units_Z 8
_cell_length_a 16.3755(11)
_cell_length_b 7.2951(4)
_cell_length_c 23.9248(14)
_cell_measurement_reflns_used 4353
_cell_measurement_temperature 100.0(2)
_cell_measurement_theta_max 29.3660
_cell_measurement_theta_min 2.9150
_cell_volume 2783.1(3)
_computing_cell_refinement 'CrysAlisPro 1.171.38.43f (Rigaku OD, 2015)'
_computing_data_collection 'CrysAlisPro 1.171.38.43f (Rigaku OD, 2015)'
_computing_data_reduction 'CrysAlisPro 1.171.38.43f (Rigaku OD, 2015)'
_computing_molecular_graphics 'Olex2 1.3 (Dolomanov et al., 2009)'
_computing_publication_material 'Olex2 1.3 (Dolomanov et al., 2009)'
_computing_structure_refinement 'SHELXL 2018/3 (Sheldrick, 2015)'
_computing_structure_solution 'SHELXT 2018/2 (Sheldrick, 2018)'
_diffrn_ambient_environment N~2~
_diffrn_ambient_temperature 100.0(2)
_diffrn_detector 'CCD plate'
_diffrn_detector_area_resol_mean 5.2684
_diffrn_detector_type AtlasS2
_diffrn_measured_fraction_theta_full 0.999
_diffrn_measured_fraction_theta_max 0.999
_diffrn_measurement_details
;
List of Runs (angles in degrees, time in seconds):

  # Type    Start    End  Width  t~exp~   \w     \q     \k     \f   Frames
#--------------------------------------------------------------------------
  1  \w    -18.00   8.00   1.00    2.50    --   11.90 -99.00   0.00   26
  2  \w    -15.00  85.00   1.00    2.50    --   11.90  57.00-150.00  100
  3  \w    -32.00  40.00   1.00    2.50    --   11.90 -19.00  30.00   72
;
_diffrn_measurement_device 'four-circle diffractometer'
_diffrn_measurement_device_type 'SuperNova, Dual, Cu at zero, AtlasS2'
_diffrn_measurement_method '\w scans'
_diffrn_orient_matrix_type 'CrysAlisPro convention (1999,Acta A55,543-557)'
_diffrn_orient_matrix_UB_11 0.0205936000
_diffrn_orient_matrix_UB_12 0.0028809000
_diffrn_orient_matrix_UB_13 0.0294615000
_diffrn_orient_matrix_UB_21 0.0351915000
_diffrn_orient_matrix_UB_22 0.0426744000
_diffrn_orient_matrix_UB_23 -0.0072626000
_diffrn_orient_matrix_UB_31 -0.0178977000
_diffrn_orient_matrix_UB_32 0.0871547000
_diffrn_orient_matrix_UB_33 0.0025046000
_diffrn_radiation_monochromator mirror
_diffrn_radiation_probe x-ray
_diffrn_radiation_type 'Mo K\a'
_diffrn_radiation_wavelength 0.71073
_diffrn_reflns_av_R_equivalents 0.0597
_diffrn_reflns_av_unetI/netI 0.0718
_diffrn_reflns_Laue_measured_fraction_full 0.999
_diffrn_reflns_Laue_measured_fraction_max 0.999
_diffrn_reflns_limit_h_max 19
_diffrn_reflns_limit_h_min -17
_diffrn_reflns_limit_k_max 8
_diffrn_reflns_limit_k_min -8
_diffrn_reflns_limit_l_max 28
_diffrn_reflns_limit_l_min -23
_diffrn_reflns_number 11896
_diffrn_reflns_point_group_measured_fraction_full 0.999
_diffrn_reflns_point_group_measured_fraction_max 0.999
_diffrn_reflns_theta_full 25.000
_diffrn_reflns_theta_max 25.000
_diffrn_reflns_theta_min 2.555
_diffrn_source 'micro-focus sealed X-ray tube'
_diffrn_source_type 'SuperNova (Mo) X-ray Source'
_exptl_absorpt_coefficient_mu 0.609
_exptl_absorpt_correction_T_max 1.00000
_exptl_absorpt_correction_T_min 0.27663
_exptl_absorpt_correction_type multi-scan
_exptl_absorpt_process_details
;
CrysAlisPro 1.171.38.43f (Rigaku Oxford Diffraction, 2015)
Empirical absorption correction using spherical harmonics,
 implemented in SCALE3 ABSPACK scaling algorithm.
;
_exptl_crystal_colour colourless
_exptl_crystal_colour_primary colourless
_exptl_crystal_density_diffrn 1.538
_exptl_crystal_description needle
_exptl_crystal_F_000 1312
_exptl_crystal_size_max 0.14
_exptl_crystal_size_mid 0.13
_exptl_crystal_size_min 0.12
_refine_diff_density_max 0.343
_refine_diff_density_min -0.348
_refine_diff_density_rms 0.076
_refine_ls_extinction_method none
_refine_ls_goodness_of_fit_ref 1.035
_refine_ls_hydrogen_treatment constr
_refine_ls_matrix_type full
_refine_ls_number_parameters 361
_refine_ls_number_reflns 4906
_refine_ls_number_restraints 0
_refine_ls_restrained_S_all 1.035
_refine_ls_R_factor_all 0.0609
_refine_ls_R_factor_gt 0.0470
_refine_ls_shift/su_max 0.001
_refine_ls_shift/su_mean 0.000
_refine_ls_structure_factor_coef Fsqd
_refine_ls_weighting_details 'w=1/[\s^2^(Fo^2^)+(0.0494P)^2^] where P=(Fo^2^+2Fc^2^)/3'
_refine_ls_weighting_scheme calc
_refine_ls_wR_factor_gt 0.1070
_refine_ls_wR_factor_ref 0.1170
_reflns_Friedel_coverage 0.000
_reflns_number_gt 3941
_reflns_number_total 4906
_reflns_threshold_expression 'I > 2\s(I)'
_cod_data_source_file d2gc02438a2.cif
_cod_data_source_block f-1
_cod_depositor_comments 'Adding full bibliography for 7245350.cif.'
_cod_database_code 7245350
_shelx_shelxl_version_number 2018/3
_shelx_space_group_comment
;
The symmetry employed for this shelxl refinement is uniquely defined
by the following loop, which should always be used as a source of
symmetry information in preference to the above space-group names.
They are only intended as comments.
;
_reflns_odcompleteness_completeness 99.89
_reflns_odcompleteness_iscentric 1
_reflns_odcompleteness_theta 26.32
_olex2_refinement_description
;
1. Fixed Uiso
 At 1.2 times of:
  All C(H) groups, All C(H,H) groups
2.a Secondary CH2 refined with riding coordinates:
 C7(H7A,H7B), C17(H17A,H17B)
2.b Aromatic/amide H refined with riding coordinates:
 C2(H2), C3(H3), C4(H4), C5(H5), C12(H12), C13(H13), C14(H14), C19(H19),
 C20(H20), C21(H21), C22(H22), C27(H27), C28(H28), C29(H29)
;
_olex2_submission_special_instructions 'No special instructions were received'
_oxdiff_exptl_absorpt_empirical_details
;
Empirical correction (ABSPACK) includes:
- Absorption correction using spherical harmonics
- Frame scaling
;
_oxdiff_exptl_absorpt_empirical_full_max 2.028
_oxdiff_exptl_absorpt_empirical_full_min 0.385

loop_
_space_group_symop_operation_xyz
'x, y, z'
'-x+1/2, y+1/2, -z+1/2'
'-x, -y, -z'
'x-1/2, -y-1/2, z-1/2'

loop_
_atom_site_label
_atom_site_type_symbol
_atom_site_fract_x
_atom_site_fract_y
_atom_site_fract_z
_atom_site_U_iso_or_equiv
_atom_site_adp_type
_atom_site_occupancy
_atom_site_site_symmetry_order
_atom_site_calc_flag
_atom_site_refinement_flags_posn
_atom_site_refinement_flags_adp
_atom_site_refinement_flags_occupancy
_atom_site_disorder_assembly
_atom_site_disorder_group
C1 C 0.34149(17) 0.1987(4) 0.27978(11) 0.0176(6) Uani 1 1 d . . . . .
C2 C 0.40384(18) 0.2121(4) 0.24916(11) 0.0225(7) Uani 1 1 d . . . . .
H2 H 0.459625 0.221990 0.268782 0.027 Uiso 1 1 calc R U . . .
C3 C 0.38385(18) 0.2109(4) 0.18975(12) 0.0238(7) Uani 1 1 d . . . . .
H3 H 0.425786 0.217923 0.169354 0.029 Uiso 1 1 calc R U . . .
C4 C 0.30120(18) 0.1991(4) 0.16145(11) 0.0224(7) Uani 1 1 d . . . . .
H4 H 0.287309 0.198088 0.121533 0.027 Uiso 1 1 calc R U . . .
C5 C 0.23792(18) 0.1887(3) 0.19129(11) 0.0181(6) Uani 1 1 d . . . . .
H5 H 0.182269 0.182084 0.171163 0.022 Uiso 1 1 calc R U . . .
C6 C 0.25684(17) 0.1882(3) 0.25090(10) 0.0152(6) Uani 1 1 d . . . . .
C7 C 0.18793(17) 0.1817(4) 0.28399(11) 0.0204(6) Uani 1 1 d . . . . .
H7A H 0.190446 0.064648 0.303517 0.024 Uiso 1 1 calc R U . . .
H7B H 0.198196 0.276971 0.313042 0.024 Uiso 1 1 calc R U . . .
C8 C 0.1040(2) 0.2061(4) 0.24792(12) 0.0233(7) Uani 1 1 d . . . . .
C9 C 0.36501(17) 0.1895(4) 0.34413(11) 0.0196(6) Uani 1 1 d . . . . .
C10 C 0.46245(18) 0.2985(4) 0.44772(11) 0.0209(6) Uani 1 1 d . . . . .
C11 C 0.54000(18) 0.2269(4) 0.47604(12) 0.0223(6) Uani 1 1 d . . . . .
C12 C 0.55840(19) 0.1889(4) 0.53392(12) 0.0260(7) Uani 1 1 d . . . . .
H12 H 0.610493 0.141633 0.551926 0.031 Uiso 1 1 calc R U . . .
C13 C 0.4986(2) 0.2219(4) 0.56461(12) 0.0289(7) Uani 1 1 d . . . . .
H13 H 0.510554 0.196021 0.603687 0.035 Uiso 1 1 calc R U . . .
C14 C 0.4211(2) 0.2929(4) 0.53863(12) 0.0259(7) Uani 1 1 d . . . . .
H14 H 0.381067 0.314324 0.559885 0.031 Uiso 1 1 calc R U . . .
C15 C 0.40397(18) 0.3315(4) 0.48082(12) 0.0232(7) Uani 1 1 d . . . . .
Cl1 Cl 0.30739(5) 0.42598(10) 0.44966(3) 0.0304(2) Uani 1 1 d . . . . .
Cl2 Cl 0.61664(5) 0.18614(11) 0.43808(3) 0.0330(2) Uani 1 1 d . . . . .
N1 N 0.03849(18) 0.2241(4) 0.21932(11) 0.0384(7) Uani 1 1 d . . . . .
O1 O 0.33352(12) 0.0859(3) 0.37234(8) 0.0259(5) Uani 1 1 d . . . . .
S1 S 0.44372(5) 0.35395(10) 0.37405(3) 0.0240(2) Uani 1 1 d . . . . .
C16 C 0.7152(2) 0.4906(5) 0.36151(13) 0.0323(8) Uani 1 1 d . . . . .
C17 C 0.67478(18) 0.4658(4) 0.30106(11) 0.0253(7) Uani 1 1 d . . . . .
H17A H 0.634345 0.563286 0.289004 0.030 Uiso 1 1 calc R U . . .
H17B H 0.644638 0.350282 0.296288 0.030 Uiso 1 1 calc R U . . .
C18 C 0.73777(17) 0.4666(4) 0.26300(11) 0.0191(6) Uani 1 1 d . . . . .
C19 C 0.82275(18) 0.4652(4) 0.28642(12) 0.0231(6) Uani 1 1 d . . . . .
H19 H 0.841688 0.468459 0.326126 0.028 Uiso 1 1 calc R U . . .
C20 C 0.88069(19) 0.4592(4) 0.25245(12) 0.0282(7) Uani 1 1 d . . . . .
H20 H 0.937737 0.455847 0.269363 0.034 Uiso 1 1 calc R U . . .
C21 C 0.85381(19) 0.4583(4) 0.19356(13) 0.0301(7) Uani 1 1 d . . . . .
H21 H 0.892426 0.453775 0.170478 0.036 Uiso 1 1 calc R U . . .
C22 C 0.76924(18) 0.4642(4) 0.16926(12) 0.0259(7) Uani 1 1 d . . . . .
H22 H 0.751254 0.466233 0.129489 0.031 Uiso 1 1 calc R U . . .
C23 C 0.70983(17) 0.4672(4) 0.20269(11) 0.0194(6) Uani 1 1 d . . . . .
C24 C 0.61943(18) 0.4599(4) 0.17499(11) 0.0206(6) Uani 1 1 d . . . . .
C25 C 0.49268(17) 0.4961(4) 0.08012(10) 0.0194(6) Uani 1 1 d . . . . .
C26 C 0.41929(18) 0.5963(4) 0.07689(11) 0.0226(7) Uani 1 1 d . . . . .
C27 C 0.34157(19) 0.5273(4) 0.05026(12) 0.0275(7) Uani 1 1 d . . . . .
H27 H 0.293318 0.596266 0.048579 0.033 Uiso 1 1 calc R U . . .
C28 C 0.3366(2) 0.3546(4) 0.02619(12) 0.0286(7) Uani 1 1 d . . . . .
H28 H 0.284597 0.308142 0.007564 0.034 Uiso 1 1 calc R U . . .
C29 C 0.40762(19) 0.2501(4) 0.02942(11) 0.0254(7) Uani 1 1 d . . . . .
H29 H 0.403736 0.132703 0.013878 0.030 Uiso 1 1 calc R U . . .
C30 C 0.48456(18) 0.3220(4) 0.05603(11) 0.0218(7) Uani 1 1 d . . . . .
Cl3 Cl 0.42393(5) 0.81449(10) 0.10653(3) 0.0353(2) Uani 1 1 d . . . . .
Cl4 Cl 0.57309(5) 0.18848(11) 0.05930(3) 0.0326(2) Uani 1 1 d . . . . .
N2 N 0.74733(18) 0.5103(5) 0.40862(12) 0.0518(9) Uani 1 1 d . . . . .
O2 O 0.56782(12) 0.3763(3) 0.19335(8) 0.0282(5) Uani 1 1 d . . . . .
S2 S 0.59233(5) 0.59095(10) 0.10998(3) 0.0254(2) Uani 1 1 d . . . . .

loop_
_atom_site_aniso_label
_atom_site_aniso_U_11
_atom_site_aniso_U_22
_atom_site_aniso_U_33
_atom_site_aniso_U_23
_atom_site_aniso_U_13
_atom_site_aniso_U_12
C1 0.0193(16) 0.0136(14) 0.0172(13) -0.0006(11) -0.0015(12) -0.0018(11)
C2 0.0196(16) 0.0207(15) 0.0261(15) -0.0039(13) 0.0032(13) -0.0021(12)
C3 0.0236(17) 0.0245(16) 0.0257(15) -0.0051(13) 0.0103(14) -0.0033(13)
C4 0.0322(18) 0.0187(15) 0.0154(13) -0.0028(12) 0.0039(13) -0.0068(13)
C5 0.0182(15) 0.0164(14) 0.0168(13) -0.0022(12) -0.0020(12) -0.0028(12)
C6 0.0201(15) 0.0098(13) 0.0138(13) -0.0009(11) 0.0002(12) -0.0011(11)
C7 0.0202(16) 0.0245(16) 0.0156(13) 0.0005(12) 0.0021(12) -0.0008(12)
C8 0.0276(19) 0.0240(16) 0.0206(15) -0.0078(13) 0.0102(15) 0.0024(13)
C9 0.0183(16) 0.0169(14) 0.0195(14) 0.0015(12) -0.0041(13) 0.0028(12)
C10 0.0249(17) 0.0137(14) 0.0181(14) 0.0014(12) -0.0073(13) -0.0080(12)
C11 0.0223(16) 0.0150(14) 0.0258(15) 0.0012(12) -0.0023(13) -0.0093(12)
C12 0.0303(18) 0.0154(15) 0.0238(15) 0.0072(12) -0.0117(14) -0.0045(13)
C13 0.045(2) 0.0192(16) 0.0165(14) 0.0013(13) -0.0056(14) -0.0095(15)
C14 0.0360(19) 0.0201(16) 0.0206(15) -0.0006(13) 0.0045(14) -0.0095(14)
C15 0.0255(17) 0.0149(15) 0.0245(15) 0.0005(12) -0.0038(13) -0.0050(13)
Cl1 0.0250(4) 0.0283(4) 0.0341(4) 0.0006(3) -0.0010(3) -0.0004(3)
Cl2 0.0236(4) 0.0377(5) 0.0356(4) 0.0059(4) 0.0023(3) -0.0044(3)
N1 0.0223(16) 0.058(2) 0.0332(15) -0.0108(14) 0.0020(13) 0.0114(14)
O1 0.0319(12) 0.0215(11) 0.0203(10) 0.0064(9) -0.0025(9) -0.0081(9)
S1 0.0270(4) 0.0242(4) 0.0160(3) 0.0054(3) -0.0053(3) -0.0094(3)
C16 0.0323(19) 0.041(2) 0.0265(17) 0.0004(16) 0.0126(15) -0.0127(16)
C17 0.0278(17) 0.0251(16) 0.0234(15) 0.0017(13) 0.0066(13) -0.0039(14)
C18 0.0201(16) 0.0138(14) 0.0235(14) 0.0003(12) 0.0050(12) -0.0003(12)
C19 0.0285(17) 0.0152(14) 0.0230(14) 0.0015(12) -0.0001(13) -0.0006(13)
C20 0.0201(17) 0.0257(17) 0.0375(18) -0.0028(14) 0.0038(14) 0.0002(13)
C21 0.0262(18) 0.0330(18) 0.0344(17) -0.0031(15) 0.0139(14) 0.0023(14)
C22 0.0279(18) 0.0251(16) 0.0251(15) 0.0015(13) 0.0068(14) 0.0017(14)
C23 0.0199(16) 0.0133(14) 0.0243(15) 0.0020(12) 0.0035(12) 0.0005(12)
C24 0.0242(17) 0.0193(15) 0.0189(14) -0.0031(12) 0.0058(13) 0.0012(13)
C25 0.0238(16) 0.0224(15) 0.0124(13) 0.0034(12) 0.0048(12) 0.0010(13)
C26 0.0299(18) 0.0213(15) 0.0174(14) 0.0050(12) 0.0068(13) 0.0070(13)
C27 0.0224(17) 0.0330(18) 0.0265(15) 0.0113(14) 0.0044(13) 0.0059(14)
C28 0.0272(18) 0.0341(18) 0.0214(15) 0.0072(14) -0.0012(13) -0.0031(15)
C29 0.0349(19) 0.0231(16) 0.0158(14) -0.0011(13) 0.0009(13) -0.0019(14)
C30 0.0256(17) 0.0271(16) 0.0125(13) 0.0027(12) 0.0040(12) 0.0079(13)
Cl3 0.0447(5) 0.0227(4) 0.0407(5) -0.0015(3) 0.0140(4) 0.0060(4)
Cl4 0.0352(5) 0.0308(4) 0.0323(4) -0.0028(3) 0.0085(4) 0.0104(3)
N2 0.0435(19) 0.085(3) 0.0303(16) -0.0035(17) 0.0146(15) -0.0240(18)
O2 0.0225(12) 0.0360(12) 0.0252(11) 0.0091(10) 0.0034(9) -0.0080(10)
S2 0.0251(4) 0.0257(4) 0.0238(4) 0.0066(3) 0.0021(3) -0.0042(3)

loop_
_atom_type_symbol
_atom_type_description
_atom_type_scat_dispersion_real
_atom_type_scat_dispersion_imag
_atom_type_scat_source
C C 0.0033 0.0016 'International Tables Vol C Tables 4.2.6.8 and 6.1.1.4'
H H 0.0000 0.0000 'International Tables Vol C Tables 4.2.6.8 and 6.1.1.4'
Cl Cl 0.1484 0.1585 'International Tables Vol C Tables 4.2.6.8 and 6.1.1.4'
N N 0.0061 0.0033 'International Tables Vol C Tables 4.2.6.8 and 6.1.1.4'
O O 0.0106 0.0060 'International Tables Vol C Tables 4.2.6.8 and 6.1.1.4'
S S 0.1246 0.1234 'International Tables Vol C Tables 4.2.6.8 and 6.1.1.4'

loop_
_geom_angle_atom_site_label_1
_geom_angle_atom_site_label_2
_geom_angle_atom_site_label_3
_geom_angle
_geom_angle_site_symmetry_1
_geom_angle_site_symmetry_3
_geom_angle_publ_flag
C2 C1 C6 120.4(2) . . ?
C2 C1 C9 119.8(2) . . ?
C6 C1 C9 119.8(2) . . ?
C1 C2 H2 119.6 . . ?
C3 C2 C1 120.7(3) . . ?
C3 C2 H2 119.6 . . ?
C2 C3 H3 120.5 . . ?
C4 C3 C2 118.9(2) . . ?
C4 C3 H3 120.5 . . ?
C3 C4 H4 119.4 . . ?
C3 C4 C5 121.2(2) . . ?
C5 C4 H4 119.4 . . ?
C4 C5 H5 119.7 . . ?
C4 C5 C6 120.7(3) . . ?
C6 C5 H5 119.7 . . ?
C1 C6 C7 120.8(2) . . ?
C5 C6 C1 118.0(2) . . ?
C5 C6 C7 121.1(2) . . ?
C6 C7 H7A 108.9 . . ?
C6 C7 H7B 108.9 . . ?
H7A C7 H7B 107.7 . . ?
C8 C7 C6 113.6(2) . . ?
C8 C7 H7A 108.9 . . ?
C8 C7 H7B 108.9 . . ?
N1 C8 C7 179.3(3) . . ?
C1 C9 S1 111.99(19) . . ?
O1 C9 C1 124.0(2) . . ?
O1 C9 S1 124.0(2) . . ?
C11 C10 C15 117.0(2) . . ?
C11 C10 S1 120.1(2) . . ?
C15 C10 S1 122.8(2) . . ?
C10 C11 Cl2 119.8(2) . . ?
C12 C11 C10 122.0(3) . . ?
C12 C11 Cl2 118.3(2) . . ?
C11 C12 H12 120.5 . . ?
C13 C12 C11 118.9(3) . . ?
C13 C12 H12 120.5 . . ?
C12 C13 H13 119.3 . . ?
C12 C13 C14 121.3(3) . . ?
C14 C13 H13 119.3 . . ?
C13 C14 H14 120.5 . . ?
C15 C14 C13 119.0(3) . . ?
C15 C14 H14 120.5 . . ?
C10 C15 Cl1 120.1(2) . . ?
C14 C15 C10 121.7(3) . . ?
C14 C15 Cl1 118.1(2) . . ?
C10 S1 C9 101.05(13) . . ?
N2 C16 C17 179.5(3) . . ?
C16 C17 H17A 109.2 . . ?
C16 C17 H17B 109.2 . . ?
C16 C17 C18 112.1(2) . . ?
H17A C17 H17B 107.9 . . ?
C18 C17 H17A 109.2 . . ?
C18 C17 H17B 109.2 . . ?
C19 C18 C17 121.0(2) . . ?
C19 C18 C23 118.6(2) . . ?
C23 C18 C17 120.3(2) . . ?
C18 C19 H19 119.1 . . ?
C18 C19 C20 121.7(3) . . ?
C20 C19 H19 119.1 . . ?
C19 C20 H20 120.0 . . ?
C21 C20 C19 119.9(3) . . ?
C21 C20 H20 120.0 . . ?
C20 C21 H21 120.4 . . ?
C22 C21 C20 119.3(3) . . ?
C22 C21 H21 120.4 . . ?
C21 C22 H22 119.2 . . ?
C21 C22 C23 121.7(3) . . ?
C23 C22 H22 119.2 . . ?
C18 C23 C24 121.1(2) . . ?
C22 C23 C18 118.7(3) . . ?
C22 C23 C24 120.1(2) . . ?
C23 C24 S2 113.23(19) . . ?
O2 C24 C23 124.7(2) . . ?
O2 C24 S2 122.1(2) . . ?
C26 C25 S2 121.5(2) . . ?
C30 C25 C26 117.2(3) . . ?
C30 C25 S2 121.2(2) . . ?
C25 C26 Cl3 120.1(2) . . ?
C27 C26 C25 121.8(3) . . ?
C27 C26 Cl3 118.2(2) . . ?
C26 C27 H27 120.5 . . ?
C28 C27 C26 119.1(3) . . ?
C28 C27 H27 120.5 . . ?
C27 C28 H28 119.6 . . ?
C29 C28 C27 120.8(3) . . ?
C29 C28 H28 119.6 . . ?
C28 C29 H29 120.5 . . ?
C28 C29 C30 119.1(3) . . ?
C30 C29 H29 120.5 . . ?
C25 C30 Cl4 119.7(2) . . ?
C29 C30 C25 122.0(3) . . ?
C29 C30 Cl4 118.3(2) . . ?
C25 S2 C24 99.53(13) . . ?

loop_
_geom_bond_atom_site_label_1
_geom_bond_atom_site_label_2
_geom_bond_distance
_geom_bond_site_symmetry_2
_geom_bond_publ_flag
C1 C2 1.389(4) . ?
C1 C6 1.403(4) . ?
C1 C9 1.501(4) . ?
C2 H2 0.9300 . ?
C2 C3 1.384(4) . ?
C3 H3 0.9300 . ?
C3 C4 1.371(4) . ?
C4 H4 0.9300 . ?
C4 C5 1.388(4) . ?
C5 H5 0.9300 . ?
C5 C6 1.389(3) . ?
C6 C7 1.519(3) . ?
C7 H7A 0.9700 . ?
C7 H7B 0.9700 . ?
C7 C8 1.459(4) . ?
C8 N1 1.141(3) . ?
C9 O1 1.205(3) . ?
C9 S1 1.787(3) . ?
C10 C11 1.397(4) . ?
C10 C15 1.395(4) . ?
C10 S1 1.766(3) . ?
C11 C12 1.377(4) . ?
C11 Cl2 1.734(3) . ?
C12 H12 0.9300 . ?
C12 C13 1.372(4) . ?
C13 H13 0.9300 . ?
C13 C14 1.381(4) . ?
C14 H14 0.9300 . ?
C14 C15 1.376(4) . ?
C15 Cl1 1.731(3) . ?
C16 C17 1.458(4) . ?
C16 N2 1.139(4) . ?
C17 H17A 0.9700 . ?
C17 H17B 0.9700 . ?
C17 C18 1.523(4) . ?
C18 C19 1.377(4) . ?
C18 C23 1.411(4) . ?
C19 H19 0.9300 . ?
C19 C20 1.383(4) . ?
C20 H20 0.9300 . ?
C20 C21 1.377(4) . ?
C21 H21 0.9300 . ?
C21 C22 1.375(4) . ?
C22 H22 0.9300 . ?
C22 C23 1.393(4) . ?
C23 C24 1.479(4) . ?
C24 O2 1.203(3) . ?
C24 S2 1.793(3) . ?
C25 C26 1.394(4) . ?
C25 C30 1.389(4) . ?
C25 S2 1.767(3) . ?
C26 C27 1.382(4) . ?
C26 Cl3 1.737(3) . ?
C27 H27 0.9300 . ?
C27 C28 1.380(4) . ?
C28 H28 0.9300 . ?
C28 C29 1.379(4) . ?
C29 H29 0.9300 . ?
C29 C30 1.379(4) . ?
C30 Cl4 1.733(3) . ?

loop_
_geom_torsion_atom_site_label_1
_geom_torsion_atom_site_label_2
_geom_torsion_atom_site_label_3
_geom_torsion_atom_site_label_4
_geom_torsion
_geom_torsion_site_symmetry_1
_geom_torsion_site_symmetry_2
_geom_torsion_site_symmetry_3
_geom_torsion_site_symmetry_4
_geom_torsion_publ_flag
C1 C2 C3 C4 1.0(4) . . . . ?
C1 C6 C7 C8 169.0(2) . . . . ?
C1 C9 S1 C10 -176.02(19) . . . . ?
C2 C1 C6 C5 1.0(4) . . . . ?
C2 C1 C6 C7 -177.3(2) . . . . ?
C2 C1 C9 O1 -136.5(3) . . . . ?
C2 C1 C9 S1 44.8(3) . . . . ?
C2 C3 C4 C5 0.1(4) . . . . ?
C3 C4 C5 C6 -0.6(4) . . . . ?
C4 C5 C6 C1 0.1(4) . . . . ?
C4 C5 C6 C7 178.4(2) . . . . ?
C5 C6 C7 C8 -9.3(4) . . . . ?
C6 C1 C2 C3 -1.6(4) . . . . ?
C6 C1 C9 O1 41.7(4) . . . . ?
C6 C1 C9 S1 -137.1(2) . . . . ?
C9 C1 C2 C3 176.5(3) . . . . ?
C9 C1 C6 C5 -177.1(2) . . . . ?
C9 C1 C6 C7 4.5(4) . . . . ?
C10 C11 C12 C13 0.2(4) . . . . ?
C11 C10 C15 C14 -1.0(4) . . . . ?
C11 C10 C15 Cl1 178.2(2) . . . . ?
C11 C10 S1 C9 113.6(2) . . . . ?
C11 C12 C13 C14 -0.3(4) . . . . ?
C12 C13 C14 C15 -0.2(4) . . . . ?
C13 C14 C15 C10 0.8(4) . . . . ?
C13 C14 C15 Cl1 -178.3(2) . . . . ?
C15 C10 C11 C12 0.4(4) . . . . ?
C15 C10 C11 Cl2 -178.8(2) . . . . ?
C15 C10 S1 C9 -69.7(2) . . . . ?
Cl2 C11 C12 C13 179.5(2) . . . . ?
O1 C9 S1 C10 5.2(3) . . . . ?
S1 C10 C11 C12 177.3(2) . . . . ?
S1 C10 C11 Cl2 -2.0(3) . . . . ?
S1 C10 C15 C14 -177.7(2) . . . . ?
S1 C10 C15 Cl1 1.4(3) . . . . ?
C16 C17 C18 C19 8.4(4) . . . . ?
C16 C17 C18 C23 -172.1(3) . . . . ?
C17 C18 C19 C20 177.6(3) . . . . ?
C17 C18 C23 C22 -178.7(3) . . . . ?
C17 C18 C23 C24 -2.4(4) . . . . ?
C18 C19 C20 C21 1.4(4) . . . . ?
C18 C23 C24 O2 -34.9(4) . . . . ?
C18 C23 C24 S2 144.9(2) . . . . ?
C19 C18 C23 C22 0.8(4) . . . . ?
C19 C18 C23 C24 177.1(2) . . . . ?
C19 C20 C21 C22 0.3(5) . . . . ?
C20 C21 C22 C23 -1.4(5) . . . . ?
C21 C22 C23 C18 0.8(4) . . . . ?
C21 C22 C23 C24 -175.6(3) . . . . ?
C22 C23 C24 O2 141.4(3) . . . . ?
C22 C23 C24 S2 -38.8(3) . . . . ?
C23 C18 C19 C20 -1.9(4) . . . . ?
C23 C24 S2 C25 163.36(19) . . . . ?
C25 C26 C27 C28 0.0(4) . . . . ?
C26 C25 C30 C29 0.6(4) . . . . ?
C26 C25 C30 Cl4 -179.17(19) . . . . ?
C26 C25 S2 C24 109.5(2) . . . . ?
C26 C27 C28 C29 1.2(4) . . . . ?
C27 C28 C29 C30 -1.4(4) . . . . ?
C28 C29 C30 C25 0.5(4) . . . . ?
C28 C29 C30 Cl4 -179.7(2) . . . . ?
C30 C25 C26 C27 -0.8(4) . . . . ?
C30 C25 C26 Cl3 179.44(19) . . . . ?
C30 C25 S2 C24 -74.0(2) . . . . ?
Cl3 C26 C27 C28 179.7(2) . . . . ?
O2 C24 S2 C25 -16.9(3) . . . . ?
S2 C25 C26 C27 175.7(2) . . . . ?
S2 C25 C26 Cl3 -4.0(3) . . . . ?
S2 C25 C30 C29 -176.0(2) . . . . ?
S2 C25 C30 Cl4 4.2(3) . . . . ?
